data_4315852
loop_
_publ_author_name
'Karunesh Keshav'
'Nem Singh'
'Anil J. Elias'

_publ_contact_author_address
;DEPARTMENT OF CHEMISTRY
INDIAN INSTITUTE OF TECHNOLOGY DELHI
HAUZ KHAS, NEW DELHI 110016
INDIA
;
_publ_contact_author_email elias@chemistry.iitd.ac.in
_publ_contact_author_fax +91-11-2658????
_publ_contact_author_name 'Dr.Anil J. Elias'
_publ_contact_author_phone +91-11-2659????
_publ_section_title
;
 Synthesis and Reactions of Ethynylferrocene-Derived Fluoro- and
 Chlorocyclotriphosphazenes
;
_journal_name_full 'Inorganic Chemistry'
_journal_page_first 5753
_journal_page_last 5765
_journal_paper_doi 10.1021/ic100703h
_journal_volume 49
_journal_year 2010
_chemical_formula_moiety 'C38 H32 Cl4 Fe2 N9 P3, C4 H8 O2'
_chemical_formula_sum 'C42 H40 Cl4 Fe2 N9 O2 P3'
_chemical_formula_weight 1049.24
_chemical_name_systematic
; 
 ? 
;
_space_group_IT_number 2
_symmetry_cell_setting triclinic
_symmetry_space_group_name_Hall '-P 1'
_symmetry_space_group_name_H-M 'P -1'
_atom_sites_solution_hydrogens geom
_atom_sites_solution_primary direct
_atom_sites_solution_secondary difmap
_audit_creation_method SHELXL-97
_cell_angle_alpha 84.723(2)
_cell_angle_beta 83.885(2)
_cell_angle_gamma 76.853(2)
_cell_formula_units_Z 2
_cell_length_a 12.1626(14)
_cell_length_b 12.9545(15)
_cell_length_c 15.2079(18)
_cell_measurement_reflns_used 5348
_cell_measurement_temperature 293(2)
_cell_measurement_theta_max 25.50
_cell_measurement_theta_min 2.41
_cell_volume 2314.4(5)
_computing_cell_refinement 'Bruker SMART'
_computing_data_collection 'Bruker SMART'
_computing_data_reduction 'Bruker SAINT'
_computing_molecular_graphics 'Bruker SHELXTL'
_computing_publication_material 'Bruker SHELXTL'
_computing_structure_refinement 'SHELXL-97 (Sheldrick, 1997)'
_computing_structure_solution 'SHELXS-97 (Sheldrick, 1990)'
_diffrn_ambient_temperature 293(2)
_diffrn_measured_fraction_theta_full 0.997
_diffrn_measured_fraction_theta_max 0.897
_diffrn_measurement_device_type 'CCD area detector'
_diffrn_measurement_method 'phi and omega scans'
_diffrn_radiation_monochromator graphite
_diffrn_radiation_source 'fine-focus sealed tube'
_diffrn_radiation_type MoK\a
_diffrn_radiation_wavelength 0.71073
_diffrn_reflns_av_R_equivalents 0.0240
_diffrn_reflns_av_sigmaI/netI 0.0458
_diffrn_reflns_limit_h_max 12
_diffrn_reflns_limit_h_min -14
_diffrn_reflns_limit_k_max 15
_diffrn_reflns_limit_k_min -15
_diffrn_reflns_limit_l_max 18
_diffrn_reflns_limit_l_min -17
_diffrn_reflns_number 12088
_diffrn_reflns_theta_full 25.50
_diffrn_reflns_theta_max 25.50
_diffrn_reflns_theta_min 1.62
_exptl_absorpt_coefficient_mu 1.009
_exptl_absorpt_correction_type none
_exptl_crystal_colour yellow
_exptl_crystal_density_diffrn 1.506
_exptl_crystal_density_method 'not measured'
_exptl_crystal_description block
_exptl_crystal_F_000 1072.0
_exptl_crystal_size_max 0.214
_exptl_crystal_size_mid 0.135
_exptl_crystal_size_min 0.103
_refine_diff_density_max 0.797
_refine_diff_density_min -0.458
_refine_diff_density_rms 0.098
_refine_ls_extinction_method none
_refine_ls_goodness_of_fit_ref 1.075
_refine_ls_hydrogen_treatment constr
_refine_ls_matrix_type full
_refine_ls_number_parameters 561
_refine_ls_number_reflns 7739
_refine_ls_number_restraints 0
_refine_ls_restrained_S_all 1.075
_refine_ls_R_factor_all 0.0614
_refine_ls_R_factor_gt 0.0525
_refine_ls_shift/su_max 0.028
_refine_ls_shift/su_mean 0.001
_refine_ls_structure_factor_coef Fsqd
_refine_ls_weighting_details 'calc w=1/[\s^2^(Fo^2^)+(0.0692P)^2^+4.5051P] where P=(Fo^2^+2Fc^2^)/3'
_refine_ls_weighting_scheme calc
_refine_ls_wR_factor_gt 0.1301
_refine_ls_wR_factor_ref 0.1432
_reflns_number_gt 6755
_reflns_number_total 8611
_reflns_threshold_expression >2sigma(I)
_cod_data_source_file ic100703h_si_002_12.cif
_cod_data_source_block 13
_cod_depositor_comments
;
The following automatic conversions were performed:

'_symmetry_cell_setting' value 'Triclinic' changed to 'triclinic'
according to the built-in table from CIF Core dictionary named
'cif_core.dic' version 2.4.1 from 2010-06-29.

Automatic conversion script
Id: cif_fix_values 1646 2011-03-28 12:23:43Z adriana 
;
_cod_original_sg_symbol_Hall -P1
_cod_database_code 4315852

loop_
_symmetry_equiv_pos_as_xyz
'x, y, z'
'-x, -y, -z'

loop_
_atom_site_label
_atom_site_type_symbol
_atom_site_fract_x
_atom_site_fract_y
_atom_site_fract_z
_atom_site_U_iso_or_equiv
_atom_site_adp_type
_atom_site_occupancy
_atom_site_symmetry_multiplicity
_atom_site_calc_flag
_atom_site_refinement_flags
_atom_site_disorder_assembly
_atom_site_disorder_group
Fe1 Fe 0.49492(5) -0.12239(5) 0.17626(4) 0.02149(16) Uani 1 1 d . . .
Fe2 Fe 1.05023(5) -0.12433(5) 0.34437(4) 0.02376(17) Uani 1 1 d . . .
Cl1 Cl 0.50675(10) 0.41776(10) 0.09207(8) 0.0381(3) Uani 1 1 d . . .
Cl2 Cl 0.88578(10) 0.42645(9) 0.16184(9) 0.0412(3) Uani 1 1 d . . .
Cl3 Cl 0.41615(9) 0.43377(9) 0.28884(8) 0.0330(3) Uani 1 1 d . . .
Cl4 Cl 0.81493(10) 0.39842(10) 0.36284(8) 0.0373(3) Uani 1 1 d . . .
P1 P 0.70542(8) 0.17796(8) 0.23749(6) 0.0158(2) Uani 1 1 d . . .
P3 P 0.55633(9) 0.37286(8) 0.21357(7) 0.0210(2) Uani 1 1 d . . .
P2 P 0.77503(9) 0.36607(8) 0.24530(7) 0.0225(2) Uani 1 1 d . . .
O1 O 0.1912(9) 0.1821(8) 0.2558(15) 0.367(13) Uani 1 1 d . . .
O2 O 0.1665(4) 0.3446(4) 0.2503(4) 0.0745(14) Uani 1 1 d . . .
N3 N 0.5802(3) 0.2489(3) 0.2275(2) 0.0181(7) Uani 1 1 d . . .
N1 N 0.8030(3) 0.2425(3) 0.2388(2) 0.0198(7) Uani 1 1 d . . .
N2 N 0.6514(3) 0.4326(3) 0.2302(3) 0.0280(8) Uani 1 1 d . . .
N9 N 0.7558(3) -0.0527(3) 0.0746(2) 0.0219(8) Uani 1 1 d . . .
N8 N 0.8409(3) -0.0079(3) 0.0436(2) 0.0232(8) Uani 1 1 d . . .
N7 N 0.8362(3) 0.0757(3) 0.0903(2) 0.0190(7) Uani 1 1 d . . .
N6 N 0.7581(3) -0.0471(3) 0.4323(2) 0.0220(7) Uani 1 1 d . . .
N5 N 0.6520(3) -0.0014(3) 0.4559(2) 0.0234(8) Uani 1 1 d . . .
N4 N 0.6183(3) 0.0806(2) 0.3968(2) 0.0167(7) Uani 1 1 d . . .
C1 C 0.7047(3) 0.0885(3) 0.3343(2) 0.0167(8) Uani 1 1 d . . .
C2 C 0.7934(3) 0.0053(3) 0.3565(2) 0.0178(8) Uani 1 1 d . . .
C3 C 0.9051(3) -0.0258(3) 0.3071(2) 0.0197(9) Uani 1 1 d . . .
C4 C 0.9387(4) -0.1129(4) 0.2517(3) 0.0307(10) Uani 1 1 d . . .
H4 H 0.8940 -0.1652 0.2447 0.037 Uiso 1 1 calc R . .
C5 C 1.0479(4) -0.1117(4) 0.2096(3) 0.0363(12) Uani 1 1 d . . .
H5 H 1.0920 -0.1629 0.1686 0.044 Uiso 1 1 calc R . .
C6 C 1.0829(3) -0.0243(4) 0.2384(3) 0.0303(10) Uani 1 1 d . . .
H6 H 1.1556 -0.0046 0.2207 0.036 Uiso 1 1 calc R . .
C7 C 0.9946(3) 0.0298(3) 0.2978(3) 0.0235(9) Uani 1 1 d . . .
H7 H 0.9959 0.0931 0.3281 0.028 Uiso 1 1 calc R . .
C8 C 1.0223(4) -0.1760(4) 0.4746(3) 0.0420(13) Uani 1 1 d . . .
H8 H 0.9516 -0.1554 0.5125 0.050 Uiso 1 1 calc R . .
C9 C 1.0500(5) -0.2617(4) 0.4205(4) 0.0489(15) Uani 1 1 d . . .
H9 H 1.0018 -0.3115 0.4146 0.059 Uiso 1 1 calc R . .
C10 C 1.1565(4) -0.2645(4) 0.3762(4) 0.0499(14) Uani 1 1 d . . .
H10 H 1.1968 -0.3168 0.3346 0.060 Uiso 1 1 calc R . .
C11 C 1.1969(4) -0.1788(5) 0.4026(4) 0.0557(17) Uani 1 1 d . . .
H11 H 1.2703 -0.1611 0.3830 0.067 Uiso 1 1 calc R . .
C12 C 1.1115(5) -0.1243(4) 0.4645(3) 0.0448(14) Uani 1 1 d . . .
H12 H 1.1151 -0.0614 0.4943 0.054 Uiso 1 1 calc R . .
C13 C 0.5010(3) 0.1411(3) 0.4082(3) 0.0209(9) Uani 1 1 d . . .
H13A H 0.4529 0.0931 0.4321 0.025 Uiso 1 1 calc R . .
H13B H 0.4770 0.1703 0.3505 0.025 Uiso 1 1 calc R . .
C14 C 0.4839(3) 0.2296(3) 0.4677(2) 0.0194(9) Uani 1 1 d . . .
C15 C 0.3766(4) 0.2629(3) 0.5119(3) 0.0269(10) Uani 1 1 d . . .
H15 H 0.3187 0.2294 0.5042 0.032 Uiso 1 1 calc R . .
C16 C 0.3560(4) 0.3460(4) 0.5673(3) 0.0340(11) Uani 1 1 d . . .
H16 H 0.2839 0.3690 0.5954 0.041 Uiso 1 1 calc R . .
C17 C 0.4425(4) 0.3949(4) 0.5810(3) 0.0337(11) Uani 1 1 d . . .
H17 H 0.4289 0.4497 0.6189 0.040 Uiso 1 1 calc R . .
C18 C 0.5494(4) 0.3615(3) 0.5378(3) 0.0307(10) Uani 1 1 d . . .
H18 H 0.6077 0.3940 0.5467 0.037 Uiso 1 1 calc R . .
C19 C 0.5694(3) 0.2799(3) 0.4816(3) 0.0205(9) Uani 1 1 d . . .
H19 H 0.6412 0.2584 0.4525 0.025 Uiso 1 1 calc R . .
C20 C 0.7450(3) 0.0865(3) 0.1530(2) 0.0163(8) Uani 1 1 d . . .
C21 C 0.6962(3) 0.0023(3) 0.1411(2) 0.0175(8) Uani 1 1 d . . .
C22 C 0.5994(3) -0.0270(3) 0.1969(3) 0.0193(8) Uani 1 1 d . . .
C23 C 0.4841(3) 0.0319(3) 0.2030(3) 0.0239(9) Uani 1 1 d . . .
H23 H 0.4529 0.0954 0.1657 0.029 Uiso 1 1 calc R . .
C24 C 0.4225(4) -0.0200(4) 0.2709(3) 0.0277(10) Uani 1 1 d . . .
H24 H 0.3411 0.0017 0.2884 0.033 Uiso 1 1 calc R . .
C25 C 0.4975(4) -0.1076(4) 0.3086(3) 0.0266(10) Uani 1 1 d . . .
H25 H 0.4776 -0.1574 0.3569 0.032 Uiso 1 1 calc R . .
C26 C 0.6068(4) -0.1126(4) 0.2637(3) 0.0269(10) Uani 1 1 d . . .
H26 H 0.6755 -0.1663 0.2759 0.032 Uiso 1 1 calc R . .
C27 C 0.5175(10) -0.1618(8) 0.0494(4) 0.095(4) Uani 1 1 d . . .
H27 H 0.5601 -0.1304 -0.0003 0.114 Uiso 1 1 calc R . .
C28 C 0.4022(9) -0.1290(5) 0.0770(6) 0.096(4) Uani 1 1 d . . .
H28 H 0.3483 -0.0695 0.0501 0.116 Uiso 1 1 calc R . .
C29 C 0.3775(5) -0.1973(7) 0.1457(6) 0.073(2) Uani 1 1 d . . .
H29 H 0.3027 -0.1947 0.1777 0.087 Uiso 1 1 calc R . .
C30 C 0.4723(7) -0.2699(5) 0.1610(4) 0.067(2) Uani 1 1 d . . .
H30 H 0.4782 -0.3282 0.2073 0.080 Uiso 1 1 calc R . .
C31 C 0.5575(5) -0.2505(6) 0.1042(6) 0.070(2) Uani 1 1 d . . .
H31 H 0.6357 -0.2923 0.1016 0.084 Uiso 1 1 calc R . .
C32 C 0.9269(3) 0.1342(3) 0.0722(3) 0.0218(9) Uani 1 1 d . . .
H32A H 0.9956 0.0859 0.0505 0.026 Uiso 1 1 calc R . .
H32B H 0.9411 0.1588 0.1274 0.026 Uiso 1 1 calc R . .
C33 C 0.9013(4) 0.2281(3) 0.0059(3) 0.0237(9) Uani 1 1 d . . .
C34 C 0.7926(4) 0.2800(3) -0.0116(3) 0.0280(10) Uani 1 1 d . . .
H34 H 0.7308 0.2568 0.0180 0.034 Uiso 1 1 calc R . .
C35 C 0.7751(5) 0.3670(4) -0.0735(3) 0.0432(13) Uani 1 1 d . . .
H35 H 0.7018 0.4018 -0.0848 0.052 Uiso 1 1 calc R . .
C36 C 0.8674(5) 0.4020(4) -0.1185(4) 0.0515(15) Uani 1 1 d . . .
H36 H 0.8559 0.4600 -0.1599 0.062 Uiso 1 1 calc R . .
C37 C 0.9760(5) 0.3499(4) -0.1012(4) 0.0498(15) Uani 1 1 d . . .
H37 H 1.0378 0.3734 -0.1306 0.060 Uiso 1 1 calc R . .
C38 C 0.9934(4) 0.2632(4) -0.0406(3) 0.0324(11) Uani 1 1 d . . .
H38 H 1.0669 0.2277 -0.0304 0.039 Uiso 1 1 calc R . .
C39 C 0.2245(9) 0.2841(10) 0.1049(9) 0.143(5) Uani 1 1 d . . .
H39A H 0.2953 0.3062 0.0975 0.214 Uiso 1 1 calc R . .
H39B H 0.1659 0.3408 0.0834 0.214 Uiso 1 1 calc R . .
H39C H 0.2308 0.2229 0.0721 0.214 Uiso 1 1 calc R . .
C40 C 0.1954(7) 0.2564(7) 0.2025(10) 0.114(4) Uani 1 1 d . . .
C41 C 0.1417(7) 0.3323(8) 0.3460(7) 0.107(4) Uani 1 1 d . . .
H41A H 0.0802 0.2955 0.3594 0.128 Uiso 1 1 calc R . .
H41B H 0.2079 0.2894 0.3723 0.128 Uiso 1 1 calc R . .
C42 C 0.1103(7) 0.4349(10) 0.3841(7) 0.113(3) Uani 1 1 d . . .
H42A H 0.1732 0.4691 0.3746 0.169 Uiso 1 1 calc R . .
H42B H 0.0903 0.4248 0.4466 0.169 Uiso 1 1 calc R . .
H42C H 0.0468 0.4784 0.3563 0.169 Uiso 1 1 calc R . .

loop_
_atom_site_aniso_label
_atom_site_aniso_U_11
_atom_site_aniso_U_22
_atom_site_aniso_U_33
_atom_site_aniso_U_23
_atom_site_aniso_U_13
_atom_site_aniso_U_12
Fe1 0.0236(3) 0.0237(3) 0.0198(3) -0.0015(2) -0.0051(2) -0.0093(2)
Fe2 0.0193(3) 0.0264(3) 0.0249(3) -0.0031(3) -0.0073(3) -0.0006(2)
Cl1 0.0390(6) 0.0412(7) 0.0284(6) 0.0123(5) -0.0074(5) -0.0012(5)
Cl2 0.0394(7) 0.0298(6) 0.0562(8) -0.0047(6) 0.0164(6) -0.0206(5)
Cl3 0.0235(5) 0.0302(6) 0.0396(7) -0.0052(5) 0.0061(5) 0.0032(4)
Cl4 0.0304(6) 0.0416(7) 0.0429(7) -0.0214(6) -0.0026(5) -0.0070(5)
P1 0.0148(5) 0.0175(5) 0.0143(5) -0.0011(4) 0.0032(4) -0.0041(4)
P3 0.0193(5) 0.0190(5) 0.0222(6) 0.0006(4) 0.0012(4) -0.0010(4)
P2 0.0197(5) 0.0202(5) 0.0285(6) -0.0056(5) 0.0041(4) -0.0073(4)
O1 0.151(9) 0.086(7) 0.82(4) 0.072(13) 0.042(15) -0.019(6)
O2 0.063(3) 0.056(3) 0.108(4) -0.001(3) -0.026(3) -0.013(2)
N3 0.0161(16) 0.0201(17) 0.0177(17) -0.0027(14) 0.0028(13) -0.0045(13)
N1 0.0141(16) 0.0244(18) 0.0203(18) -0.0050(14) 0.0054(13) -0.0047(13)
N2 0.0259(19) 0.0167(18) 0.040(2) -0.0034(16) -0.0017(16) -0.0024(14)
N9 0.0234(18) 0.0267(19) 0.0154(18) -0.0052(15) 0.0036(14) -0.0063(15)
N8 0.0268(18) 0.0234(19) 0.0178(18) -0.0055(15) 0.0044(15) -0.0035(14)
N7 0.0196(16) 0.0194(17) 0.0169(17) -0.0006(14) 0.0019(14) -0.0038(13)
N6 0.0227(17) 0.0253(19) 0.0174(18) -0.0012(15) -0.0011(14) -0.0043(14)
N5 0.0252(18) 0.0270(19) 0.0178(18) 0.0024(15) -0.0006(14) -0.0071(15)
N4 0.0190(16) 0.0194(17) 0.0117(16) -0.0028(13) 0.0035(13) -0.0057(13)
C1 0.0170(18) 0.021(2) 0.0130(19) -0.0025(16) 0.0011(15) -0.0068(15)
C2 0.023(2) 0.019(2) 0.0129(19) -0.0055(16) -0.0026(16) -0.0047(16)
C3 0.0169(19) 0.026(2) 0.0131(19) -0.0004(17) -0.0035(16) 0.0013(16)
C4 0.023(2) 0.040(3) 0.027(2) -0.011(2) -0.0063(19) 0.0015(19)
C5 0.021(2) 0.060(3) 0.023(2) -0.010(2) -0.0039(19) 0.006(2)
C6 0.016(2) 0.048(3) 0.023(2) 0.003(2) -0.0012(17) -0.0015(19)
C7 0.018(2) 0.030(2) 0.020(2) 0.0029(18) -0.0020(16) -0.0021(17)
C8 0.041(3) 0.047(3) 0.033(3) 0.016(2) -0.014(2) 0.000(2)
C9 0.045(3) 0.034(3) 0.069(4) 0.017(3) -0.018(3) -0.011(2)
C10 0.040(3) 0.043(3) 0.055(4) 0.006(3) -0.008(3) 0.014(2)
C11 0.028(3) 0.072(4) 0.066(4) 0.037(3) -0.028(3) -0.015(3)
C12 0.057(3) 0.046(3) 0.034(3) 0.010(2) -0.028(3) -0.011(3)
C13 0.0175(19) 0.025(2) 0.020(2) -0.0035(17) 0.0054(16) -0.0057(16)
C14 0.021(2) 0.022(2) 0.0129(19) 0.0044(16) 0.0018(16) -0.0035(16)
C15 0.030(2) 0.022(2) 0.028(2) -0.0038(19) 0.0029(19) -0.0046(18)
C16 0.030(2) 0.028(3) 0.038(3) -0.006(2) 0.009(2) 0.0013(19)
C17 0.042(3) 0.020(2) 0.036(3) -0.006(2) -0.003(2) 0.0008(19)
C18 0.033(2) 0.023(2) 0.037(3) 0.002(2) -0.011(2) -0.0065(19)
C19 0.022(2) 0.021(2) 0.016(2) -0.0030(17) 0.0022(16) -0.0021(16)
C20 0.0166(18) 0.019(2) 0.0119(19) -0.0019(16) 0.0022(15) -0.0029(15)
C21 0.0213(19) 0.023(2) 0.0081(19) -0.0034(16) 0.0015(16) -0.0041(16)
C22 0.025(2) 0.022(2) 0.014(2) -0.0029(16) -0.0019(16) -0.0108(17)
C23 0.025(2) 0.025(2) 0.025(2) -0.0053(18) -0.0026(18) -0.0100(17)
C24 0.023(2) 0.041(3) 0.022(2) -0.011(2) 0.0055(18) -0.0139(19)
C25 0.033(2) 0.040(3) 0.014(2) -0.0032(19) -0.0014(18) -0.021(2)
C26 0.026(2) 0.035(2) 0.024(2) 0.0062(19) -0.0093(18) -0.0163(19)
C27 0.195(10) 0.112(7) 0.020(3) -0.028(4) 0.020(5) -0.126(8)
C28 0.156(8) 0.037(4) 0.107(7) -0.021(4) -0.116(7) 0.011(5)
C29 0.043(3) 0.088(6) 0.106(6) -0.066(5) 0.004(4) -0.035(4)
C30 0.119(7) 0.045(4) 0.049(4) 0.004(3) -0.020(4) -0.043(4)
C31 0.039(3) 0.077(5) 0.101(6) -0.064(5) -0.016(4) 0.001(3)
C32 0.0178(19) 0.028(2) 0.019(2) -0.0051(17) 0.0080(16) -0.0056(16)
C33 0.027(2) 0.022(2) 0.025(2) -0.0064(18) 0.0031(18) -0.0101(17)
C34 0.033(2) 0.025(2) 0.027(2) -0.0025(19) -0.0010(19) -0.0091(19)
C35 0.056(3) 0.026(3) 0.046(3) 0.004(2) -0.011(3) -0.005(2)
C36 0.081(4) 0.028(3) 0.046(3) 0.013(2) 0.001(3) -0.022(3)
C37 0.060(4) 0.034(3) 0.057(4) 0.004(3) 0.015(3) -0.027(3)
C38 0.031(2) 0.028(2) 0.039(3) -0.006(2) 0.009(2) -0.014(2)
C39 0.082(7) 0.188(12) 0.168(12) -0.116(11) -0.007(7) -0.009(7)
C40 0.062(5) 0.054(5) 0.226(14) -0.033(7) 0.022(7) -0.017(4)
C41 0.060(5) 0.111(7) 0.135(9) 0.065(7) 0.002(5) -0.027(5)
C42 0.068(6) 0.172(11) 0.108(8) -0.012(7) 0.017(5) -0.057(7)

loop_
_atom_type_symbol
_atom_type_description
_atom_type_scat_dispersion_real
_atom_type_scat_dispersion_imag
_atom_type_scat_source
C C 0.0033 0.0016 'International Tables Vol C Tables 4.2.6.8 and 6.1.1.4'
H H 0.0000 0.0000 'International Tables Vol C Tables 4.2.6.8 and 6.1.1.4'
N N 0.0061 0.0033 'International Tables Vol C Tables 4.2.6.8 and 6.1.1.4'
P P 0.1023 0.0942 'International Tables Vol C Tables 4.2.6.8 and 6.1.1.4'
Cl Cl 0.1484 0.1585 'International Tables Vol C Tables 4.2.6.8 and 6.1.1.4'
Fe Fe 0.3463 0.8444 'International Tables Vol C Tables 4.2.6.8 and 6.1.1.4'
O O 0.0106 0.0060 'International Tables Vol C Tables 4.2.6.8 and 6.1.1.4'

loop_
_geom_angle_atom_site_label_1
_geom_angle_atom_site_label_2
_geom_angle_atom_site_label_3
_geom_angle
_geom_angle_site_symmetry_1
_geom_angle_site_symmetry_3
_geom_angle_publ_flag
C28 Fe1 C29 39.6(3) . . ?
C28 Fe1 C27 40.8(4) . . ?
C29 Fe1 C27 67.1(3) . . ?
C28 Fe1 C22 133.2(3) . . ?
C29 Fe1 C22 171.2(3) . . ?
C27 Fe1 C22 110.7(2) . . ?
C28 Fe1 C31 66.8(3) . . ?
C29 Fe1 C31 65.4(3) . . ?
C27 Fe1 C31 39.9(3) . . ?
C22 Fe1 C31 118.9(2) . . ?
C28 Fe1 C30 65.8(3) . . ?
C29 Fe1 C30 38.7(3) . . ?
C27 Fe1 C30 66.0(3) . . ?
C22 Fe1 C30 149.3(3) . . ?
C31 Fe1 C30 38.3(3) . . ?
C28 Fe1 C26 171.9(4) . . ?
C29 Fe1 C26 146.7(3) . . ?
C27 Fe1 C26 131.8(4) . . ?
C22 Fe1 C26 41.17(15) . . ?
C31 Fe1 C26 109.7(2) . . ?
C30 Fe1 C26 116.4(2) . . ?
C28 Fe1 C24 116.9(3) . . ?
C29 Fe1 C24 108.4(2) . . ?
C27 Fe1 C24 150.9(4) . . ?
C22 Fe1 C24 69.11(16) . . ?
C31 Fe1 C24 166.4(3) . . ?
C30 Fe1 C24 129.5(3) . . ?
C26 Fe1 C24 68.33(18) . . ?
C28 Fe1 C25 147.2(4) . . ?
C29 Fe1 C25 114.9(3) . . ?
C27 Fe1 C25 168.8(4) . . ?
C22 Fe1 C25 69.06(15) . . ?
C31 Fe1 C25 129.6(3) . . ?
C30 Fe1 C25 108.1(2) . . ?
C26 Fe1 C25 40.73(17) . . ?
C24 Fe1 C25 40.24(18) . . ?
C28 Fe1 C23 110.9(2) . . ?
C29 Fe1 C23 131.6(3) . . ?
C27 Fe1 C23 119.6(3) . . ?
C22 Fe1 C23 41.18(16) . . ?
C31 Fe1 C23 152.4(3) . . ?
C30 Fe1 C23 168.2(3) . . ?
C26 Fe1 C23 68.59(17) . . ?
C24 Fe1 C23 40.64(16) . . ?
C25 Fe1 C23 68.16(17) . . ?
C10 Fe2 C11 40.9(2) . . ?
C10 Fe2 C3 157.0(2) . . ?
C11 Fe2 C3 160.6(2) . . ?
C10 Fe2 C4 121.0(2) . . ?
C11 Fe2 C4 156.8(3) . . ?
C3 Fe2 C4 41.18(18) . . ?
C10 Fe2 C9 40.0(2) . . ?
C11 Fe2 C9 67.8(2) . . ?
C3 Fe2 C9 122.19(19) . . ?
C4 Fe2 C9 107.8(2) . . ?
C10 Fe2 C6 123.5(2) . . ?
C11 Fe2 C6 107.33(19) . . ?
C3 Fe2 C6 68.95(16) . . ?
C4 Fe2 C6 68.43(18) . . ?
C9 Fe2 C6 159.8(2) . . ?
C10 Fe2 C7 160.5(2) . . ?
C11 Fe2 C7 124.0(2) . . ?
C3 Fe2 C7 40.93(15) . . ?
C4 Fe2 C7 68.69(18) . . ?
C9 Fe2 C7 158.1(2) . . ?
C6 Fe2 C7 40.86(17) . . ?
C10 Fe2 C5 106.8(2) . . ?
C11 Fe2 C5 121.3(2) . . ?
C3 Fe2 C5 69.03(17) . . ?
C4 Fe2 C5 40.63(18) . . ?
C9 Fe2 C5 123.7(2) . . ?
C6 Fe2 C5 40.6(2) . . ?
C7 Fe2 C5 68.63(19) . . ?
C10 Fe2 C12 68.4(2) . . ?
C11 Fe2 C12 41.1(2) . . ?
C3 Fe2 C12 123.8(2) . . ?
C4 Fe2 C12 160.3(2) . . ?
C9 Fe2 C12 67.3(2) . . ?
C6 Fe2 C12 122.9(2) . . ?
C7 Fe2 C12 108.3(2) . . ?
C5 Fe2 C12 158.1(2) . . ?
C10 Fe2 C8 67.8(2) . . ?
C11 Fe2 C8 67.9(2) . . ?
C3 Fe2 C8 108.08(18) . . ?
C4 Fe2 C8 124.45(19) . . ?
C9 Fe2 C8 40.1(2) . . ?
C6 Fe2 C8 158.2(2) . . ?
C7 Fe2 C8 122.8(2) . . ?
C5 Fe2 C8 160.3(2) . . ?
C12 Fe2 C8 39.6(2) . . ?
N1 P1 N3 115.74(17) . . ?
N1 P1 C20 109.14(17) . . ?
N3 P1 C20 110.63(17) . . ?
N1 P1 C1 109.71(17) . . ?
N3 P1 C1 109.84(17) . . ?
C20 P1 C1 100.73(18) . . ?
N3 P3 N2 119.37(18) . . ?
N3 P3 Cl3 108.72(13) . . ?
N2 P3 Cl3 107.87(15) . . ?
N3 P3 Cl1 109.19(14) . . ?
N2 P3 Cl1 108.96(14) . . ?
Cl3 P3 Cl1 101.17(7) . . ?
N1 P2 N2 119.46(18) . . ?
N1 P2 Cl2 108.24(13) . . ?
N2 P2 Cl2 108.67(14) . . ?
N1 P2 Cl4 109.18(14) . . ?
N2 P2 Cl4 108.24(16) . . ?
Cl2 P2 Cl4 101.58(7) . . ?
C40 O2 C41 119.5(8) . . ?
P3 N3 P1 122.04(19) . . ?
P2 N1 P1 121.8(2) . . ?
P3 N2 P2 119.5(2) . . ?
N8 N9 C21 108.7(3) . . ?
N9 N8 N7 108.4(3) . . ?
N8 N7 C20 110.1(3) . . ?
N8 N7 C32 118.5(3) . . ?
C20 N7 C32 131.3(3) . . ?
N5 N6 C2 108.6(3) . . ?
N6 N5 N4 108.5(3) . . ?
N5 N4 C1 109.8(3) . . ?
N5 N4 C13 118.1(3) . . ?
C1 N4 C13 132.2(3) . . ?
N4 C1 C2 105.3(3) . . ?
N4 C1 P1 129.0(3) . . ?
C2 C1 P1 125.5(3) . . ?
N6 C2 C1 107.8(3) . . ?
N6 C2 C3 124.7(3) . . ?
C1 C2 C3 127.5(3) . . ?
C7 C3 C4 107.4(4) . . ?
C7 C3 C2 127.1(4) . . ?
C4 C3 C2 125.2(4) . . ?
C7 C3 Fe2 70.0(2) . . ?
C4 C3 Fe2 69.5(2) . . ?
C2 C3 Fe2 130.5(3) . . ?
C5 C4 C3 108.5(4) . . ?
C5 C4 Fe2 70.2(2) . . ?
C3 C4 Fe2 69.4(2) . . ?
C5 C4 H4 125.7 . . ?
C3 C4 H4 125.7 . . ?
Fe2 C4 H4 125.7 . . ?
C4 C5 C6 107.8(4) . . ?
C4 C5 Fe2 69.2(3) . . ?
C6 C5 Fe2 69.4(3) . . ?
C4 C5 H5 126.1 . . ?
C6 C5 H5 126.1 . . ?
Fe2 C5 H5 126.1 . . ?
C5 C6 C7 108.4(4) . . ?
C5 C6 Fe2 70.0(3) . . ?
C7 C6 Fe2 69.8(2) . . ?
C5 C6 H6 125.8 . . ?
C7 C6 H6 125.8 . . ?
Fe2 C6 H6 125.8 . . ?
C6 C7 C3 107.8(4) . . ?
C6 C7 Fe2 69.3(2) . . ?
C3 C7 Fe2 69.0(2) . . ?
C6 C7 H7 126.1 . . ?
C3 C7 H7 126.1 . . ?
Fe2 C7 H7 126.1 . . ?
C12 C8 C9 108.3(5) . . ?
C12 C8 Fe2 70.0(3) . . ?
C9 C8 Fe2 69.3(3) . . ?
C12 C8 H8 125.8 . . ?
C9 C8 H8 125.8 . . ?
Fe2 C8 H8 125.8 . . ?
C10 C9 C8 109.0(5) . . ?
C10 C9 Fe2 69.7(3) . . ?
C8 C9 Fe2 70.6(3) . . ?
C10 C9 H9 125.5 . . ?
C8 C9 H9 125.5 . . ?
Fe2 C9 H9 125.5 . . ?
C9 C10 C11 107.7(6) . . ?
C9 C10 Fe2 70.2(3) . . ?
C11 C10 Fe2 69.6(3) . . ?
C9 C10 H10 126.1 . . ?
C11 C10 H10 126.1 . . ?
Fe2 C10 H10 126.1 . . ?
C10 C11 C12 107.1(5) . . ?
C10 C11 Fe2 69.5(3) . . ?
C12 C11 Fe2 70.1(3) . . ?
C10 C11 H11 126.5 . . ?
C12 C11 H11 126.5 . . ?
Fe2 C11 H11 126.5 . . ?
C8 C12 C11 107.9(5) . . ?
C8 C12 Fe2 70.4(3) . . ?
C11 C12 Fe2 68.8(3) . . ?
C8 C12 H12 126.1 . . ?
C11 C12 H12 126.1 . . ?
Fe2 C12 H12 126.1 . . ?
N4 C13 C14 114.0(3) . . ?
N4 C13 H13A 108.8 . . ?
C14 C13 H13A 108.8 . . ?
N4 C13 H13B 108.8 . . ?
C14 C13 H13B 108.8 . . ?
H13A C13 H13B 107.7 . . ?
C19 C14 C15 118.7(4) . . ?
C19 C14 C13 123.2(4) . . ?
C15 C14 C13 118.1(3) . . ?
C16 C15 C14 120.3(4) . . ?
C16 C15 H15 119.9 . . ?
C14 C15 H15 119.9 . . ?
C17 C16 C15 120.3(4) . . ?
C17 C16 H16 119.8 . . ?
C15 C16 H16 119.8 . . ?
C18 C17 C16 119.6(4) . . ?
C18 C17 H17 120.2 . . ?
C16 C17 H17 120.2 . . ?
C19 C18 C17 120.1(4) . . ?
C19 C18 H18 120.0 . . ?
C17 C18 H18 120.0 . . ?
C18 C19 C14 121.0(4) . . ?
C18 C19 H19 119.5 . . ?
C14 C19 H19 119.5 . . ?
N7 C20 C21 103.7(3) . . ?
N7 C20 P1 128.7(3) . . ?
C21 C20 P1 127.3(3) . . ?
N9 C21 C20 109.1(3) . . ?
N9 C21 C22 125.2(3) . . ?
C20 C21 C22 125.6(4) . . ?
C26 C22 C23 107.0(4) . . ?
C26 C22 C21 125.5(4) . . ?
C23 C22 C21 127.0(3) . . ?
C26 C22 Fe1 69.6(2) . . ?
C23 C22 Fe1 70.2(2) . . ?
C21 C22 Fe1 131.4(3) . . ?
C24 C23 C22 107.8(4) . . ?
C24 C23 Fe1 69.3(2) . . ?
C22 C23 Fe1 68.6(2) . . ?
C24 C23 H23 126.1 . . ?
C22 C23 H23 126.1 . . ?
Fe1 C23 H23 126.1 . . ?
C25 C24 C23 108.6(4) . . ?
C25 C24 Fe1 70.1(3) . . ?
C23 C24 Fe1 70.1(3) . . ?
C25 C24 H24 125.7 . . ?
C23 C24 H24 125.7 . . ?
Fe1 C24 H24 125.7 . . ?
C24 C25 C26 108.2(4) . . ?
C24 C25 Fe1 69.7(2) . . ?
C26 C25 Fe1 69.2(2) . . ?
C24 C25 H25 125.9 . . ?
C26 C25 H25 125.9 . . ?
Fe1 C25 H25 125.9 . . ?
C25 C26 C22 108.3(4) . . ?
C25 C26 Fe1 70.1(2) . . ?
C22 C26 Fe1 69.2(2) . . ?
C25 C26 H26 125.8 . . ?
C22 C26 H26 125.8 . . ?
Fe1 C26 H26 125.8 . . ?
C31 C27 C28 105.6(6) . . ?
C31 C27 Fe1 70.6(4) . . ?
C28 C27 Fe1 68.9(4) . . ?
C31 C27 H27 127.1 . . ?
C28 C27 H27 127.1 . . ?
Fe1 C27 H27 127.1 . . ?
C29 C28 C27 107.6(6) . . ?
C29 C28 Fe1 70.8(3) . . ?
C27 C28 Fe1 70.3(4) . . ?
C29 C28 H28 126.2 . . ?
C27 C28 H28 126.2 . . ?
Fe1 C28 H28 126.2 . . ?
C30 C29 C28 108.4(7) . . ?
C30 C29 Fe1 71.3(3) . . ?
C28 C29 Fe1 69.5(3) . . ?
C30 C29 H29 125.8 . . ?
C28 C29 H29 125.8 . . ?
Fe1 C29 H29 125.8 . . ?
C31 C30 C29 109.7(6) . . ?
C31 C30 Fe1 70.8(4) . . ?
C29 C30 Fe1 70.0(3) . . ?
C31 C30 H30 125.1 . . ?
C29 C30 H30 125.1 . . ?
Fe1 C30 H30 125.1 . . ?
C30 C31 C27 108.7(7) . . ?
C30 C31 Fe1 70.9(4) . . ?
C27 C31 Fe1 69.5(4) . . ?
C30 C31 H31 125.7 . . ?
C27 C31 H31 125.7 . . ?
Fe1 C31 H31 125.7 . . ?
N7 C32 C33 114.1(3) . . ?
N7 C32 H32A 108.7 . . ?
C33 C32 H32A 108.7 . . ?
N7 C32 H32B 108.7 . . ?
C33 C32 H32B 108.7 . . ?
H32A C32 H32B 107.6 . . ?
C34 C33 C38 119.0(4) . . ?
C34 C33 C32 123.4(4) . . ?
C38 C33 C32 117.6(4) . . ?
C33 C34 C35 120.3(4) . . ?
C33 C34 H34 119.8 . . ?
C35 C34 H34 119.8 . . ?
C34 C35 C36 120.2(5) . . ?
C34 C35 H35 119.9 . . ?
C36 C35 H35 119.9 . . ?
C37 C36 C35 119.5(4) . . ?
C37 C36 H36 120.2 . . ?
C35 C36 H36 120.2 . . ?
C38 C37 C36 120.4(5) . . ?
C38 C37 H37 119.8 . . ?
C36 C37 H37 119.8 . . ?
C37 C38 C33 120.6(5) . . ?
C37 C38 H38 119.7 . . ?
C33 C38 H38 119.7 . . ?
C40 C39 H39A 109.5 . . ?
C40 C39 H39B 109.5 . . ?
H39A C39 H39B 109.5 . . ?
C40 C39 H39C 109.5 . . ?
H39A C39 H39C 109.5 . . ?
H39B C39 H39C 109.5 . . ?
O1 C40 O2 105.6(15) . . ?
O1 C40 C39 142.4(14) . . ?
O2 C40 C39 112.0(8) . . ?
C42 C41 O2 111.1(7) . . ?
C42 C41 H41A 109.4 . . ?
O2 C41 H41A 109.4 . . ?
C42 C41 H41B 109.4 . . ?
O2 C41 H41B 109.4 . . ?
H41A C41 H41B 108.0 . . ?
C41 C42 H42A 109.5 . . ?
C41 C42 H42B 109.5 . . ?
H42A C42 H42B 109.5 . . ?
C41 C42 H42C 109.5 . . ?
H42A C42 H42C 109.5 . . ?
H42B C42 H42C 109.5 . . ?

loop_
_geom_bond_atom_site_label_1
_geom_bond_atom_site_label_2
_geom_bond_distance
_geom_bond_site_symmetry_2
_geom_bond_publ_flag
Fe1 C28 1.997(5) . ?
Fe1 C29 2.013(5) . ?
Fe1 C27 2.015(6) . ?
Fe1 C22 2.027(4) . ?
Fe1 C31 2.029(6) . ?
Fe1 C30 2.029(6) . ?
Fe1 C26 2.032(4) . ?
Fe1 C24 2.038(5) . ?
Fe1 C25 2.044(4) . ?
Fe1 C23 2.049(4) . ?
Fe2 C10 2.026(5) . ?
Fe2 C11 2.028(5) . ?
Fe2 C3 2.030(4) . ?
Fe2 C4 2.031(4) . ?
Fe2 C9 2.033(5) . ?
Fe2 C6 2.036(4) . ?
Fe2 C7 2.043(4) . ?
Fe2 C5 2.043(5) . ?
Fe2 C12 2.045(5) . ?
Fe2 C8 2.050(5) . ?
Cl1 P3 1.9990(15) . ?
Cl2 P2 1.9924(15) . ?
Cl3 P3 1.9946(16) . ?
Cl4 P2 2.0053(16) . ?
P1 N1 1.603(3) . ?
P1 N3 1.605(3) . ?
P1 C20 1.782(4) . ?
P1 C1 1.788(4) . ?
P3 N3 1.564(3) . ?
P3 N2 1.582(4) . ?
P2 N1 1.569(3) . ?
P2 N2 1.583(4) . ?
O1 C40 1.207(17) . ?
O2 C40 1.367(11) . ?
O2 C41 1.456(11) . ?
N9 N8 1.323(4) . ?
N9 C21 1.341(5) . ?
N8 N7 1.335(5) . ?
N7 C20 1.375(5) . ?
N7 C32 1.463(5) . ?
N6 N5 1.318(5) . ?
N6 C2 1.363(5) . ?
N5 N4 1.344(4) . ?
N4 C1 1.355(5) . ?
N4 C13 1.464(5) . ?
C1 C2 1.386(5) . ?
C2 C3 1.471(5) . ?
C3 C7 1.424(5) . ?
C3 C4 1.428(6) . ?
C4 C5 1.415(6) . ?
C4 H4 0.9800 . ?
C5 C6 1.416(7) . ?
C5 H5 0.9800 . ?
C6 C7 1.424(6) . ?
C6 H6 0.9800 . ?
C7 H7 0.9800 . ?
C8 C12 1.387(7) . ?
C8 C9 1.401(8) . ?
C8 H8 0.9800 . ?
C9 C10 1.390(8) . ?
C9 H9 0.9800 . ?
C10 C11 1.417(8) . ?
C10 H10 0.9800 . ?
C11 C12 1.430(9) . ?
C11 H11 0.9800 . ?
C12 H12 0.9800 . ?
C13 C14 1.490(6) . ?
C13 H13A 0.9700 . ?
C13 H13B 0.9700 . ?
C14 C19 1.389(5) . ?
C14 C15 1.397(6) . ?
C15 C16 1.390(7) . ?
C15 H15 0.9300 . ?
C16 C17 1.387(7) . ?
C16 H16 0.9300 . ?
C17 C18 1.387(7) . ?
C17 H17 0.9300 . ?
C18 C19 1.384(6) . ?
C18 H18 0.9300 . ?
C19 H19 0.9300 . ?
C20 C21 1.389(5) . ?
C21 C22 1.477(5) . ?
C22 C26 1.427(5) . ?
C22 C23 1.434(6) . ?
C23 C24 1.420(6) . ?
C23 H23 0.9800 . ?
C24 C25 1.404(6) . ?
C24 H24 0.9800 . ?
C25 C26 1.418(6) . ?
C25 H25 0.9800 . ?
C26 H26 0.9800 . ?
C27 C31 1.381(11) . ?
C27 C28 1.400(12) . ?
C27 H27 0.9800 . ?
C28 C29 1.359(12) . ?
C28 H28 0.9800 . ?
C29 C30 1.338(10) . ?
C29 H29 0.9800 . ?
C30 C31 1.331(10) . ?
C30 H30 0.9800 . ?
C31 H31 0.9800 . ?
C32 C33 1.505(5) . ?
C32 H32A 0.9700 . ?
C32 H32B 0.9700 . ?
C33 C34 1.382(6) . ?
C33 C38 1.402(6) . ?
C34 C35 1.392(6) . ?
C34 H34 0.9300 . ?
C35 C36 1.394(7) . ?
C35 H35 0.9300 . ?
C36 C37 1.380(8) . ?
C36 H36 0.9300 . ?
C37 C38 1.378(7) . ?
C37 H37 0.9300 . ?
C38 H38 0.9300 . ?
C39 C40 1.519(16) . ?
C39 H39A 0.9600 . ?
C39 H39B 0.9600 . ?
C39 H39C 0.9600 . ?
C41 C42 1.454(13) . ?
C41 H41A 0.9700 . ?
C41 H41B 0.9700 . ?
C42 H42A 0.9600 . ?
C42 H42B 0.9600 . ?
C42 H42C 0.9600 . ?

loop_
_geom_torsion_atom_site_label_1
_geom_torsion_atom_site_label_2
_geom_torsion_atom_site_label_3
_geom_torsion_atom_site_label_4
_geom_torsion
_geom_torsion_site_symmetry_1
_geom_torsion_site_symmetry_2
_geom_torsion_site_symmetry_3
_geom_torsion_site_symmetry_4
_geom_torsion_publ_flag
N2 P3 N3 P1 -13.5(3) . . . . ?
Cl3 P3 N3 P1 -137.71(19) . . . . ?
Cl1 P3 N3 P1 112.7(2) . . . . ?
N1 P1 N3 P3 3.9(3) . . . . ?
C20 P1 N3 P3 -120.9(2) . . . . ?
C1 P1 N3 P3 128.8(2) . . . . ?
N2 P2 N1 P1 -13.0(3) . . . . ?
Cl2 P2 N1 P1 -137.98(19) . . . . ?
Cl4 P2 N1 P1 112.2(2) . . . . ?
N3 P1 N1 P2 9.4(3) . . . . ?
C20 P1 N1 P2 135.0(2) . . . . ?
C1 P1 N1 P2 -115.5(2) . . . . ?
N3 P3 N2 P2 9.8(4) . . . . ?
Cl3 P3 N2 P2 134.5(2) . . . . ?
Cl1 P3 N2 P2 -116.5(2) . . . . ?
N1 P2 N2 P3 3.1(4) . . . . ?
Cl2 P2 N2 P3 127.9(2) . . . . ?
Cl4 P2 N2 P3 -122.6(2) . . . . ?
C21 N9 N8 N7 0.2(4) . . . . ?
N9 N8 N7 C20 -0.6(4) . . . . ?
N9 N8 N7 C32 175.8(3) . . . . ?
C2 N6 N5 N4 -0.5(4) . . . . ?
N6 N5 N4 C1 -0.6(4) . . . . ?
N6 N5 N4 C13 177.9(3) . . . . ?
N5 N4 C1 C2 1.4(4) . . . . ?
C13 N4 C1 C2 -176.8(4) . . . . ?
N5 N4 C1 P1 176.5(3) . . . . ?
C13 N4 C1 P1 -1.8(6) . . . . ?
N1 P1 C1 N4 124.1(4) . . . . ?
N3 P1 C1 N4 -4.2(4) . . . . ?
C20 P1 C1 N4 -120.9(4) . . . . ?
N1 P1 C1 C2 -61.8(4) . . . . ?
N3 P1 C1 C2 169.9(3) . . . . ?
C20 P1 C1 C2 53.2(4) . . . . ?
N5 N6 C2 C1 1.4(4) . . . . ?
N5 N6 C2 C3 -176.5(4) . . . . ?
N4 C1 C2 N6 -1.7(4) . . . . ?
P1 C1 C2 N6 -177.0(3) . . . . ?
N4 C1 C2 C3 176.1(4) . . . . ?
P1 C1 C2 C3 0.9(6) . . . . ?
N6 C2 C3 C7 -111.5(5) . . . . ?
C1 C2 C3 C7 71.1(5) . . . . ?
N6 C2 C3 C4 75.5(5) . . . . ?
C1 C2 C3 C4 -102.0(5) . . . . ?
N6 C2 C3 Fe2 -16.7(6) . . . . ?
C1 C2 C3 Fe2 165.8(3) . . . . ?
C10 Fe2 C3 C7 -164.9(5) . . . . ?
C11 Fe2 C3 C7 44.9(7) . . . . ?
C4 Fe2 C3 C7 -118.4(3) . . . . ?
C9 Fe2 C3 C7 161.4(3) . . . . ?
C6 Fe2 C3 C7 -37.5(3) . . . . ?
C5 Fe2 C3 C7 -81.2(3) . . . . ?
C12 Fe2 C3 C7 78.7(3) . . . . ?
C8 Fe2 C3 C7 119.6(3) . . . . ?
C10 Fe2 C3 C4 -46.5(6) . . . . ?
C11 Fe2 C3 C4 163.3(6) . . . . ?
C9 Fe2 C3 C4 -80.2(3) . . . . ?
C6 Fe2 C3 C4 80.9(3) . . . . ?
C7 Fe2 C3 C4 118.4(3) . . . . ?
C5 Fe2 C3 C4 37.2(3) . . . . ?
C12 Fe2 C3 C4 -162.9(3) . . . . ?
C8 Fe2 C3 C4 -122.0(3) . . . . ?
C10 Fe2 C3 C2 72.8(7) . . . . ?
C11 Fe2 C3 C2 -77.4(7) . . . . ?
C4 Fe2 C3 C2 119.3(5) . . . . ?
C9 Fe2 C3 C2 39.1(5) . . . . ?
C6 Fe2 C3 C2 -159.8(4) . . . . ?
C7 Fe2 C3 C2 -122.3(5) . . . . ?
C5 Fe2 C3 C2 156.6(4) . . . . ?
C12 Fe2 C3 C2 -43.5(4) . . . . ?
C8 Fe2 C3 C2 -2.7(4) . . . . ?
C7 C3 C4 C5 0.6(5) . . . . ?
C2 C3 C4 C5 174.8(4) . . . . ?
Fe2 C3 C4 C5 -59.4(3) . . . . ?
C7 C3 C4 Fe2 60.0(3) . . . . ?
C2 C3 C4 Fe2 -125.8(4) . . . . ?
C10 Fe2 C4 C5 -79.5(4) . . . . ?
C11 Fe2 C4 C5 -46.2(6) . . . . ?
C3 Fe2 C4 C5 119.8(4) . . . . ?
C9 Fe2 C4 C5 -121.3(3) . . . . ?
C6 Fe2 C4 C5 37.5(3) . . . . ?
C7 Fe2 C4 C5 81.6(3) . . . . ?
C12 Fe2 C4 C5 166.4(6) . . . . ?
C8 Fe2 C4 C5 -162.5(3) . . . . ?
C10 Fe2 C4 C3 160.7(3) . . . . ?
C11 Fe2 C4 C3 -166.0(4) . . . . ?
C9 Fe2 C4 C3 118.9(3) . . . . ?
C6 Fe2 C4 C3 -82.3(3) . . . . ?
C7 Fe2 C4 C3 -38.2(2) . . . . ?
C5 Fe2 C4 C3 -119.8(4) . . . . ?
C12 Fe2 C4 C3 46.6(7) . . . . ?
C8 Fe2 C4 C3 77.7(3) . . . . ?
C3 C4 C5 C6 0.0(5) . . . . ?
Fe2 C4 C5 C6 -58.9(3) . . . . ?
C3 C4 C5 Fe2 58.9(3) . . . . ?
C10 Fe2 C5 C4 118.3(3) . . . . ?
C11 Fe2 C5 C4 160.6(3) . . . . ?
C3 Fe2 C5 C4 -37.7(3) . . . . ?
C9 Fe2 C5 C4 77.7(4) . . . . ?
C6 Fe2 C5 C4 -119.5(4) . . . . ?
C7 Fe2 C5 C4 -81.8(3) . . . . ?
C12 Fe2 C5 C4 -167.7(5) . . . . ?
C8 Fe2 C5 C4 47.4(7) . . . . ?
C10 Fe2 C5 C6 -122.2(3) . . . . ?
C11 Fe2 C5 C6 -80.0(3) . . . . ?
C3 Fe2 C5 C6 81.7(3) . . . . ?
C4 Fe2 C5 C6 119.5(4) . . . . ?
C9 Fe2 C5 C6 -162.8(3) . . . . ?
C7 Fe2 C5 C6 37.7(2) . . . . ?
C12 Fe2 C5 C6 -48.3(7) . . . . ?
C8 Fe2 C5 C6 166.9(5) . . . . ?
C4 C5 C6 C7 -0.7(5) . . . . ?
Fe2 C5 C6 C7 -59.4(3) . . . . ?
C4 C5 C6 Fe2 58.8(3) . . . . ?
C10 Fe2 C6 C5 76.2(3) . . . . ?
C11 Fe2 C6 C5 118.2(3) . . . . ?
C3 Fe2 C6 C5 -81.9(3) . . . . ?
C4 Fe2 C6 C5 -37.6(3) . . . . ?
C9 Fe2 C6 C5 45.4(6) . . . . ?
C7 Fe2 C6 C5 -119.5(3) . . . . ?
C12 Fe2 C6 C5 160.6(3) . . . . ?
C8 Fe2 C6 C5 -168.1(5) . . . . ?
C10 Fe2 C6 C7 -164.3(3) . . . . ?
C11 Fe2 C6 C7 -122.3(3) . . . . ?
C3 Fe2 C6 C7 37.6(2) . . . . ?
C4 Fe2 C6 C7 81.9(3) . . . . ?
C9 Fe2 C6 C7 164.9(5) . . . . ?
C5 Fe2 C6 C7 119.5(3) . . . . ?
C12 Fe2 C6 C7 -79.8(3) . . . . ?
C8 Fe2 C6 C7 -48.6(6) . . . . ?
C5 C6 C7 C3 1.1(4) . . . . ?
Fe2 C6 C7 C3 -58.5(3) . . . . ?
C5 C6 C7 Fe2 59.5(3) . . . . ?
C4 C3 C7 C6 -1.0(4) . . . . ?
C2 C3 C7 C6 -175.1(4) . . . . ?
Fe2 C3 C7 C6 58.6(3) . . . . ?
C4 C3 C7 Fe2 -59.7(3) . . . . ?
C2 C3 C7 Fe2 126.3(4) . . . . ?
C10 Fe2 C7 C6 42.6(7) . . . . ?
C11 Fe2 C7 C6 76.7(4) . . . . ?
C3 Fe2 C7 C6 -119.7(3) . . . . ?
C4 Fe2 C7 C6 -81.2(3) . . . . ?
C9 Fe2 C7 C6 -166.1(5) . . . . ?
C5 Fe2 C7 C6 -37.5(2) . . . . ?
C12 Fe2 C7 C6 119.5(3) . . . . ?
C8 Fe2 C7 C6 160.7(3) . . . . ?
C10 Fe2 C7 C3 162.2(6) . . . . ?
C11 Fe2 C7 C3 -163.6(3) . . . . ?
C4 Fe2 C7 C3 38.4(2) . . . . ?
C9 Fe2 C7 C3 -46.4(6) . . . . ?
C6 Fe2 C7 C3 119.7(3) . . . . ?
C5 Fe2 C7 C3 82.2(3) . . . . ?
C12 Fe2 C7 C3 -120.8(3) . . . . ?
C8 Fe2 C7 C3 -79.7(3) . . . . ?
C10 Fe2 C8 C12 82.6(4) . . . . ?
C11 Fe2 C8 C12 38.3(3) . . . . ?
C3 Fe2 C8 C12 -121.5(3) . . . . ?
C4 Fe2 C8 C12 -164.1(3) . . . . ?
C9 Fe2 C8 C12 119.7(5) . . . . ?
C6 Fe2 C8 C12 -43.1(6) . . . . ?
C7 Fe2 C8 C12 -78.8(4) . . . . ?
C5 Fe2 C8 C12 160.3(5) . . . . ?
C10 Fe2 C8 C9 -37.0(3) . . . . ?
C11 Fe2 C8 C9 -81.4(4) . . . . ?
C3 Fe2 C8 C9 118.8(3) . . . . ?
C4 Fe2 C8 C9 76.2(4) . . . . ?
C6 Fe2 C8 C9 -162.8(4) . . . . ?
C7 Fe2 C8 C9 161.5(3) . . . . ?
C5 Fe2 C8 C9 40.7(7) . . . . ?
C12 Fe2 C8 C9 -119.7(5) . . . . ?
C12 C8 C9 C10 0.0(5) . . . . ?
Fe2 C8 C9 C10 59.3(4) . . . . ?
C12 C8 C9 Fe2 -59.4(3) . . . . ?
C11 Fe2 C9 C10 -38.4(4) . . . . ?
C3 Fe2 C9 C10 160.3(3) . . . . ?
C4 Fe2 C9 C10 117.3(4) . . . . ?
C6 Fe2 C9 C10 41.5(7) . . . . ?
C7 Fe2 C9 C10 -165.6(5) . . . . ?
C5 Fe2 C9 C10 75.4(4) . . . . ?
C12 Fe2 C9 C10 -83.0(4) . . . . ?
C8 Fe2 C9 C10 -119.9(5) . . . . ?
C10 Fe2 C9 C8 119.9(5) . . . . ?
C11 Fe2 C9 C8 81.5(4) . . . . ?
C3 Fe2 C9 C8 -79.8(3) . . . . ?
C4 Fe2 C9 C8 -122.7(3) . . . . ?
C6 Fe2 C9 C8 161.5(5) . . . . ?
C7 Fe2 C9 C8 -45.7(7) . . . . ?
C5 Fe2 C9 C8 -164.7(3) . . . . ?
C12 Fe2 C9 C8 36.9(3) . . . . ?
C8 C9 C10 C11 0.0(6) . . . . ?
Fe2 C9 C10 C11 59.8(3) . . . . ?
C8 C9 C10 Fe2 -59.8(3) . . . . ?
C11 Fe2 C10 C9 118.6(5) . . . . ?
C3 Fe2 C10 C9 -46.9(7) . . . . ?
C4 Fe2 C10 C9 -80.7(4) . . . . ?
C6 Fe2 C10 C9 -164.0(3) . . . . ?
C7 Fe2 C10 C9 163.9(5) . . . . ?
C5 Fe2 C10 C9 -122.7(4) . . . . ?
C12 Fe2 C10 C9 79.9(4) . . . . ?
C8 Fe2 C10 C9 37.1(3) . . . . ?
C3 Fe2 C10 C11 -165.4(5) . . . . ?
C4 Fe2 C10 C11 160.7(3) . . . . ?
C9 Fe2 C10 C11 -118.6(5) . . . . ?
C6 Fe2 C10 C11 77.4(4) . . . . ?
C7 Fe2 C10 C11 45.3(8) . . . . ?
C5 Fe2 C10 C11 118.7(4) . . . . ?
C12 Fe2 C10 C11 -38.6(3) . . . . ?
C8 Fe2 C10 C11 -81.4(4) . . . . ?
C9 C10 C11 C12 0.1(5) . . . . ?
Fe2 C10 C11 C12 60.3(3) . . . . ?
C9 C10 C11 Fe2 -60.2(4) . . . . ?
C3 Fe2 C11 C10 162.8(5) . . . . ?
C4 Fe2 C11 C10 -46.0(7) . . . . ?
C9 Fe2 C11 C10 37.6(4) . . . . ?
C6 Fe2 C11 C10 -121.5(3) . . . . ?
C7 Fe2 C11 C10 -163.4(3) . . . . ?
C5 Fe2 C11 C10 -79.4(4) . . . . ?
C12 Fe2 C11 C10 118.0(5) . . . . ?
C8 Fe2 C11 C10 81.1(4) . . . . ?
C10 Fe2 C11 C12 -118.0(5) . . . . ?
C3 Fe2 C11 C12 44.8(7) . . . . ?
C4 Fe2 C11 C12 -164.0(5) . . . . ?
C9 Fe2 C11 C12 -80.4(3) . . . . ?
C6 Fe2 C11 C12 120.5(3) . . . . ?
C7 Fe2 C11 C12 78.7(3) . . . . ?
C5 Fe2 C11 C12 162.7(3) . . . . ?
C8 Fe2 C11 C12 -36.9(3) . . . . ?
C9 C8 C12 C11 0.1(5) . . . . ?
Fe2 C8 C12 C11 -58.8(3) . . . . ?
C9 C8 C12 Fe2 58.9(3) . . . . ?
C10 C11 C12 C8 -0.1(5) . . . . ?
Fe2 C11 C12 C8 59.8(3) . . . . ?
C10 C11 C12 Fe2 -59.9(3) . . . . ?
C10 Fe2 C12 C8 -80.8(4) . . . . ?
C11 Fe2 C12 C8 -119.2(5) . . . . ?
C3 Fe2 C12 C8 77.1(4) . . . . ?
C4 Fe2 C12 C8 42.0(8) . . . . ?
C9 Fe2 C12 C8 -37.4(3) . . . . ?
C6 Fe2 C12 C8 162.4(3) . . . . ?
C7 Fe2 C12 C8 119.7(3) . . . . ?
C5 Fe2 C12 C8 -162.2(5) . . . . ?
C10 Fe2 C12 C11 38.4(3) . . . . ?
C3 Fe2 C12 C11 -163.7(3) . . . . ?
C4 Fe2 C12 C11 161.2(5) . . . . ?
C9 Fe2 C12 C11 81.8(3) . . . . ?
C6 Fe2 C12 C11 -78.4(4) . . . . ?
C7 Fe2 C12 C11 -121.1(3) . . . . ?
C5 Fe2 C12 C11 -43.0(7) . . . . ?
C8 Fe2 C12 C11 119.2(5) . . . . ?
N5 N4 C13 C14 87.3(4) . . . . ?
C1 N4 C13 C14 -94.6(5) . . . . ?
N4 C13 C14 C19 25.7(5) . . . . ?
N4 C13 C14 C15 -154.0(3) . . . . ?
C19 C14 C15 C16 1.0(6) . . . . ?
C13 C14 C15 C16 -179.2(4) . . . . ?
C14 C15 C16 C17 -1.6(6) . . . . ?
C15 C16 C17 C18 1.1(7) . . . . ?
C16 C17 C18 C19 -0.1(6) . . . . ?
C17 C18 C19 C14 -0.4(6) . . . . ?
C15 C14 C19 C18 0.0(6) . . . . ?
C13 C14 C19 C18 -179.8(4) . . . . ?
N8 N7 C20 C21 0.7(4) . . . . ?
C32 N7 C20 C21 -175.1(4) . . . . ?
N8 N7 C20 P1 175.1(3) . . . . ?
C32 N7 C20 P1 -0.7(6) . . . . ?
N1 P1 C20 N7 -6.6(4) . . . . ?
N3 P1 C20 N7 121.8(3) . . . . ?
C1 P1 C20 N7 -122.1(3) . . . . ?
N1 P1 C20 C21 166.5(3) . . . . ?
N3 P1 C20 C21 -65.1(4) . . . . ?
C1 P1 C20 C21 51.1(4) . . . . ?
N8 N9 C21 C20 0.3(4) . . . . ?
N8 N9 C21 C22 -175.5(3) . . . . ?
N7 C20 C21 N9 -0.6(4) . . . . ?
P1 C20 C21 N9 -175.1(3) . . . . ?
N7 C20 C21 C22 175.2(3) . . . . ?
P1 C20 C21 C22 0.7(6) . . . . ?
N9 C21 C22 C26 72.8(6) . . . . ?
C20 C21 C22 C26 -102.3(5) . . . . ?
N9 C21 C22 C23 -116.2(5) . . . . ?
C20 C21 C22 C23 68.6(6) . . . . ?
N9 C21 C22 Fe1 -20.5(6) . . . . ?
C20 C21 C22 Fe1 164.4(3) . . . . ?
C28 Fe1 C22 C26 -171.6(5) . . . . ?
C29 Fe1 C22 C26 155.7(15) . . . . ?
C27 Fe1 C22 C26 -130.6(5) . . . . ?
C31 Fe1 C22 C26 -87.3(4) . . . . ?
C30 Fe1 C22 C26 -53.0(5) . . . . ?
C24 Fe1 C22 C26 80.6(3) . . . . ?
C25 Fe1 C22 C26 37.4(3) . . . . ?
C23 Fe1 C22 C26 117.7(4) . . . . ?
C28 Fe1 C22 C23 70.7(5) . . . . ?
C29 Fe1 C22 C23 38.0(16) . . . . ?
C27 Fe1 C22 C23 111.7(4) . . . . ?
C31 Fe1 C22 C23 155.0(3) . . . . ?
C30 Fe1 C22 C23 -170.7(4) . . . . ?
C26 Fe1 C22 C23 -117.7(4) . . . . ?
C24 Fe1 C22 C23 -37.1(2) . . . . ?
C25 Fe1 C22 C23 -80.4(3) . . . . ?
C28 Fe1 C22 C21 -51.7(6) . . . . ?
C29 Fe1 C22 C21 -84.4(16) . . . . ?
C27 Fe1 C22 C21 -10.7(6) . . . . ?
C31 Fe1 C22 C21 32.6(5) . . . . ?
C30 Fe1 C22 C21 66.9(6) . . . . ?
C26 Fe1 C22 C21 119.9(5) . . . . ?
C24 Fe1 C22 C21 -159.5(4) . . . . ?
C25 Fe1 C22 C21 157.3(4) . . . . ?
C23 Fe1 C22 C21 -122.4(5) . . . . ?
C26 C22 C23 C24 -1.9(5) . . . . ?
C21 C22 C23 C24 -174.2(4) . . . . ?
Fe1 C22 C23 C24 58.3(3) . . . . ?
C26 C22 C23 Fe1 -60.2(3) . . . . ?
C21 C22 C23 Fe1 127.5(4) . . . . ?
C28 Fe1 C23 C24 107.4(5) . . . . ?
C29 Fe1 C23 C24 67.2(4) . . . . ?
C27 Fe1 C23 C24 151.8(4) . . . . ?
C22 Fe1 C23 C24 -120.0(3) . . . . ?
C31 Fe1 C23 C24 -173.1(5) . . . . ?
C30 Fe1 C23 C24 36.2(11) . . . . ?
C26 Fe1 C23 C24 -81.2(3) . . . . ?
C25 Fe1 C23 C24 -37.3(2) . . . . ?
C28 Fe1 C23 C22 -132.6(5) . . . . ?
C29 Fe1 C23 C22 -172.8(4) . . . . ?
C27 Fe1 C23 C22 -88.2(5) . . . . ?
C31 Fe1 C23 C22 -53.1(5) . . . . ?
C30 Fe1 C23 C22 156.2(10) . . . . ?
C26 Fe1 C23 C22 38.8(2) . . . . ?
C24 Fe1 C23 C22 120.0(3) . . . . ?
C25 Fe1 C23 C22 82.7(2) . . . . ?
C22 C23 C24 C25 1.8(5) . . . . ?
Fe1 C23 C24 C25 59.7(3) . . . . ?
C22 C23 C24 Fe1 -57.9(3) . . . . ?
C28 Fe1 C24 C25 149.2(4) . . . . ?
C29 Fe1 C24 C25 107.1(4) . . . . ?
C27 Fe1 C24 C25 -177.1(5) . . . . ?
C22 Fe1 C24 C25 -81.9(2) . . . . ?
C31 Fe1 C24 C25 46.7(9) . . . . ?
C30 Fe1 C24 C25 69.5(4) . . . . ?
C26 Fe1 C24 C25 -37.6(2) . . . . ?
C23 Fe1 C24 C25 -119.5(3) . . . . ?
C28 Fe1 C24 C23 -91.3(4) . . . . ?
C29 Fe1 C24 C23 -133.4(4) . . . . ?
C27 Fe1 C24 C23 -57.6(5) . . . . ?
C22 Fe1 C24 C23 37.6(2) . . . . ?
C31 Fe1 C24 C23 166.2(8) . . . . ?
C30 Fe1 C24 C23 -171.0(3) . . . . ?
C26 Fe1 C24 C23 81.9(3) . . . . ?
C25 Fe1 C24 C23 119.5(3) . . . . ?
C23 C24 C25 C26 -1.0(5) . . . . ?
Fe1 C24 C25 C26 58.7(3) . . . . ?
C23 C24 C25 Fe1 -59.7(3) . . . . ?
C28 Fe1 C25 C24 -57.3(5) . . . . ?
C29 Fe1 C25 C24 -89.4(3) . . . . ?
C27 Fe1 C25 C24 172.8(10) . . . . ?
C22 Fe1 C25 C24 82.0(3) . . . . ?
C31 Fe1 C25 C24 -167.2(3) . . . . ?
C30 Fe1 C25 C24 -130.5(3) . . . . ?
C26 Fe1 C25 C24 119.8(3) . . . . ?
C23 Fe1 C25 C24 37.6(2) . . . . ?
C28 Fe1 C25 C26 -177.1(4) . . . . ?
C29 Fe1 C25 C26 150.8(3) . . . . ?
C27 Fe1 C25 C26 53.1(11) . . . . ?
C22 Fe1 C25 C26 -37.7(2) . . . . ?
C31 Fe1 C25 C26 73.1(4) . . . . ?
C30 Fe1 C25 C26 109.8(4) . . . . ?
C24 Fe1 C25 C26 -119.8(3) . . . . ?
C23 Fe1 C25 C26 -82.1(3) . . . . ?
C24 C25 C26 C22 -0.2(5) . . . . ?
Fe1 C25 C26 C22 58.8(3) . . . . ?
C24 C25 C26 Fe1 -59.0(3) . . . . ?
C23 C22 C26 C25 1.3(5) . . . . ?
C21 C22 C26 C25 173.7(4) . . . . ?
Fe1 C22 C26 C25 -59.3(3) . . . . ?
C23 C22 C26 Fe1 60.6(3) . . . . ?
C21 C22 C26 Fe1 -127.0(4) . . . . ?
C28 Fe1 C26 C25 168.7(16) . . . . ?
C29 Fe1 C26 C25 -53.7(5) . . . . ?
C27 Fe1 C26 C25 -167.9(4) . . . . ?
C22 Fe1 C26 C25 119.7(4) . . . . ?
C31 Fe1 C26 C25 -128.5(4) . . . . ?
C30 Fe1 C26 C25 -87.4(4) . . . . ?
C24 Fe1 C26 C25 37.1(3) . . . . ?
C23 Fe1 C26 C25 81.0(3) . . . . ?
C28 Fe1 C26 C22 48.9(17) . . . . ?
C29 Fe1 C26 C22 -173.4(4) . . . . ?
C27 Fe1 C26 C22 72.3(4) . . . . ?
C31 Fe1 C26 C22 111.8(4) . . . . ?
C30 Fe1 C26 C22 152.9(3) . . . . ?
C24 Fe1 C26 C22 -82.6(3) . . . . ?
C25 Fe1 C26 C22 -119.7(4) . . . . ?
C23 Fe1 C26 C22 -38.8(3) . . . . ?
C28 Fe1 C27 C31 -116.3(6) . . . . ?
C29 Fe1 C27 C31 -78.4(4) . . . . ?
C22 Fe1 C27 C31 110.7(4) . . . . ?
C30 Fe1 C27 C31 -36.2(4) . . . . ?
C26 Fe1 C27 C31 68.6(5) . . . . ?
C24 Fe1 C27 C31 -165.3(4) . . . . ?
C25 Fe1 C27 C31 24.2(14) . . . . ?
C23 Fe1 C27 C31 155.4(4) . . . . ?
C29 Fe1 C27 C28 37.8(4) . . . . ?
C22 Fe1 C27 C28 -133.0(4) . . . . ?
C31 Fe1 C27 C28 116.3(6) . . . . ?
C30 Fe1 C27 C28 80.1(5) . . . . ?
C26 Fe1 C27 C28 -175.1(4) . . . . ?
C24 Fe1 C27 C28 -49.0(6) . . . . ?
C25 Fe1 C27 C28 140.5(12) . . . . ?
C23 Fe1 C27 C28 -88.3(5) . . . . ?
C31 C27 C28 C29 0.0(7) . . . . ?
Fe1 C27 C28 C29 -61.4(4) . . . . ?
C31 C27 C28 Fe1 61.4(4) . . . . ?
C27 Fe1 C28 C29 117.6(6) . . . . ?
C22 Fe1 C28 C29 -172.6(4) . . . . ?
C31 Fe1 C28 C29 78.9(5) . . . . ?
C30 Fe1 C28 C29 36.9(4) . . . . ?
C26 Fe1 C28 C29 144.5(15) . . . . ?
C24 Fe1 C28 C29 -86.7(5) . . . . ?
C25 Fe1 C28 C29 -49.1(6) . . . . ?
C23 Fe1 C28 C29 -130.9(4) . . . . ?
C29 Fe1 C28 C27 -117.6(6) . . . . ?
C22 Fe1 C28 C27 69.8(5) . . . . ?
C31 Fe1 C28 C27 -38.8(4) . . . . ?
C30 Fe1 C28 C27 -80.7(5) . . . . ?
C26 Fe1 C28 C27 26.9(18) . . . . ?
C24 Fe1 C28 C27 155.7(4) . . . . ?
C25 Fe1 C28 C27 -166.8(4) . . . . ?
C23 Fe1 C28 C27 111.5(4) . . . . ?
C27 C28 C29 C30 0.0(7) . . . . ?
Fe1 C28 C29 C30 -61.1(5) . . . . ?
C27 C28 C29 Fe1 61.0(4) . . . . ?
C28 Fe1 C29 C30 118.7(7) . . . . ?
C27 Fe1 C29 C30 79.8(5) . . . . ?
C22 Fe1 C29 C30 156.9(14) . . . . ?
C31 Fe1 C29 C30 36.0(4) . . . . ?
C26 Fe1 C29 C30 -52.7(6) . . . . ?
C24 Fe1 C29 C30 -131.0(4) . . . . ?
C25 Fe1 C29 C30 -88.1(5) . . . . ?
C23 Fe1 C29 C30 -170.3(4) . . . . ?
C27 Fe1 C29 C28 -39.0(5) . . . . ?
C22 Fe1 C29 C28 38.1(17) . . . . ?
C31 Fe1 C29 C28 -82.8(6) . . . . ?
C30 Fe1 C29 C28 -118.7(7) . . . . ?
C26 Fe1 C29 C28 -171.5(5) . . . . ?
C24 Fe1 C29 C28 110.2(5) . . . . ?
C25 Fe1 C29 C28 153.1(5) . . . . ?
C23 Fe1 C29 C28 70.9(6) . . . . ?
C28 C29 C30 C31 0.0(7) . . . . ?
Fe1 C29 C30 C31 -59.9(5) . . . . ?
C28 C29 C30 Fe1 59.9(4) . . . . ?
C28 Fe1 C30 C31 82.6(5) . . . . ?
C29 Fe1 C30 C31 120.5(6) . . . . ?
C27 Fe1 C30 C31 37.7(5) . . . . ?
C22 Fe1 C30 C31 -52.8(6) . . . . ?
C26 Fe1 C30 C31 -88.7(4) . . . . ?
C24 Fe1 C30 C31 -171.6(4) . . . . ?
C25 Fe1 C30 C31 -132.0(4) . . . . ?
C23 Fe1 C30 C31 158.5(9) . . . . ?
C28 Fe1 C30 C29 -37.8(5) . . . . ?
C27 Fe1 C30 C29 -82.8(6) . . . . ?
C22 Fe1 C30 C29 -173.2(4) . . . . ?
C31 Fe1 C30 C29 -120.5(6) . . . . ?
C26 Fe1 C30 C29 150.8(4) . . . . ?
C24 Fe1 C30 C29 68.0(5) . . . . ?
C25 Fe1 C30 C29 107.5(5) . . . . ?
C23 Fe1 C30 C29 38.1(12) . . . . ?
C29 C30 C31 C27 0.0(7) . . . . ?
Fe1 C30 C31 C27 -59.4(4) . . . . ?
C29 C30 C31 Fe1 59.4(5) . . . . ?
C28 C27 C31 C30 0.0(7) . . . . ?
Fe1 C27 C31 C30 60.3(5) . . . . ?
C28 C27 C31 Fe1 -60.3(4) . . . . ?
C28 Fe1 C31 C30 -79.8(5) . . . . ?
C29 Fe1 C31 C30 -36.3(4) . . . . ?
C27 Fe1 C31 C30 -119.5(6) . . . . ?
C22 Fe1 C31 C30 152.3(4) . . . . ?
C26 Fe1 C31 C30 108.0(4) . . . . ?
C24 Fe1 C31 C30 28.9(11) . . . . ?
C25 Fe1 C31 C30 66.5(5) . . . . ?
C23 Fe1 C31 C30 -170.7(4) . . . . ?
C28 Fe1 C31 C27 39.7(5) . . . . ?
C29 Fe1 C31 C27 83.2(5) . . . . ?
C22 Fe1 C31 C27 -88.2(5) . . . . ?
C30 Fe1 C31 C27 119.5(6) . . . . ?
C26 Fe1 C31 C27 -132.5(5) . . . . ?
C24 Fe1 C31 C27 148.3(9) . . . . ?
C25 Fe1 C31 C27 -174.0(4) . . . . ?
C23 Fe1 C31 C27 -51.3(7) . . . . ?
N8 N7 C32 C33 93.4(4) . . . . ?
C20 N7 C32 C33 -91.1(5) . . . . ?
N7 C32 C33 C34 23.4(6) . . . . ?
N7 C32 C33 C38 -156.0(4) . . . . ?
C38 C33 C34 C35 -1.0(7) . . . . ?
C32 C33 C34 C35 179.5(4) . . . . ?
C33 C34 C35 C36 0.3(8) . . . . ?
C34 C35 C36 C37 -0.1(9) . . . . ?
C35 C36 C37 C38 0.7(9) . . . . ?
C36 C37 C38 C33 -1.5(8) . . . . ?
C34 C33 C38 C37 1.7(7) . . . . ?
C32 C33 C38 C37 -178.9(4) . . . . ?
C41 O2 C40 O1 1.4(12) . . . . ?
C41 O2 C40 C39 -176.8(7) . . . . ?
C40 O2 C41 C42 -178.7(7) . . . . ?
